data_4128530
loop_
_publ_author_name
'Kim, Jinwoo'
'Shin, Kwangmin'
'Jin, Seongho'
'Kim, Dongwook'
'Chang, Sukbok'

_publ_section_title
;
 Oxidatively Induced Reductive Elimination: Exploring the Scope and
 Catalyst Systems with Ir, Rh, and Ru Complexes.
;
_journal_issue 9
_journal_name_full 'Journal of the American Chemical Society'
_journal_page_first 4137
_journal_page_last 4146
_journal_paper_doi 10.1021/jacs.9b00364
_journal_volume 141
_journal_year 2019
_chemical_formula_sum 'C24 H26 N Rh'
_chemical_formula_weight 431.37
_space_group_crystal_system orthorhombic
_space_group_IT_number 62
_space_group_name_Hall '-P 2ac 2n'
_space_group_name_H-M_alt 'P n m a'
_atom_sites_solution_hydrogens geom
_audit_creation_method SHELXL-2018/3
_cell_angle_alpha 90
_cell_angle_beta 90
_cell_angle_gamma 90
_cell_formula_units_Z 4
_cell_length_a 7.7219(9)
_cell_length_b 15.4380(18)
_cell_length_c 16.476(2)
_cell_measurement_reflns_used 9919
_cell_measurement_temperature 153(2)
_cell_measurement_theta_max 29.26
_cell_measurement_theta_min 3.20
_cell_volume 1964.1(4)
_computing_cell_refinement 'Bruker APEXIII'
_computing_data_collection 'Bruker APEXIII'
_computing_data_reduction 'Bruker SAINT'
_computing_molecular_graphics ORTEP
_computing_publication_material CIFTAB
_computing_structure_refinement SHELXL
_computing_structure_solution SHELXS
_diffrn_ambient_temperature 153(2)
_diffrn_measured_fraction_theta_full 0.998
_diffrn_measured_fraction_theta_max 0.966
_diffrn_measurement_device_type 'Photon 100 CMOS detector'
_diffrn_measurement_method 'phi and omega scans'
_diffrn_radiation_type MoK\a
_diffrn_radiation_wavelength 0.71073
_diffrn_reflns_av_R_equivalents 0.1067
_diffrn_reflns_av_unetI/netI 0.0695
_diffrn_reflns_Laue_measured_fraction_full 0.998
_diffrn_reflns_Laue_measured_fraction_max 0.966
_diffrn_reflns_limit_h_max 10
_diffrn_reflns_limit_h_min -10
_diffrn_reflns_limit_k_max 22
_diffrn_reflns_limit_k_min -20
_diffrn_reflns_limit_l_max 23
_diffrn_reflns_limit_l_min -22
_diffrn_reflns_number 59048
_diffrn_reflns_point_group_measured_fraction_full 0.998
_diffrn_reflns_point_group_measured_fraction_max 0.966
_diffrn_reflns_theta_full 25.242
_diffrn_reflns_theta_max 31.380
_diffrn_reflns_theta_min 2.913
_diffrn_source 'fine-focus sealed tube'
_exptl_absorpt_coefficient_mu 0.876
_exptl_absorpt_correction_T_max 0.7462
_exptl_absorpt_correction_T_min 0.7064
_exptl_absorpt_correction_type multi-scan
_exptl_absorpt_process_details SADABS
_exptl_crystal_colour orange
_exptl_crystal_density_diffrn 1.459
_exptl_crystal_description block
_exptl_crystal_F_000 888
_exptl_crystal_size_max 0.185
_exptl_crystal_size_mid 0.168
_exptl_crystal_size_min 0.065
_refine_diff_density_max 0.747
_refine_diff_density_min -0.993
_refine_diff_density_rms 0.117
_refine_ls_extinction_coef 0.0032(9)
_refine_ls_extinction_expression Fc^*^=kFc[1+0.001xFc^2^\l^3^/sin(2\q)]^-1/4^
_refine_ls_extinction_method 'SHELXL-2018/3 (Sheldrick 2018)'
_refine_ls_goodness_of_fit_ref 1.038
_refine_ls_hydrogen_treatment constr
_refine_ls_matrix_type full
_refine_ls_number_parameters 163
_refine_ls_number_reflns 3226
_refine_ls_number_restraints 64
_refine_ls_restrained_S_all 1.079
_refine_ls_R_factor_all 0.1220
_refine_ls_R_factor_gt 0.0551
_refine_ls_shift/su_max 0.000
_refine_ls_shift/su_mean 0.000
_refine_ls_structure_factor_coef Fsqd
_refine_ls_weighting_details 'w=1/[\s^2^(Fo^2^)+(0.0547P)^2^+4.8648P] where P=(Fo^2^+2Fc^2^)/3'
_refine_ls_weighting_scheme calc
_refine_ls_wR_factor_gt 0.1169
_refine_ls_wR_factor_ref 0.1378
_reflns_Friedel_coverage 0.000
_reflns_number_gt 1894
_reflns_number_total 3226
_reflns_threshold_expression 'I > 2\s(I)'
_cod_data_source_file ja9b00364_si_005.cif
_cod_data_source_block A044_062
_cod_depositor_comments
;
The following automatic conversions were performed:

data item '_exptl_absorpt_correction_type' value 'MULTI-SCAN' was
changed to 'multi-scan' in accordance with the
/home/data/users/saulius/crontab/automatic-downloads/current/ACS/lib/dictionaries/cif_core.dic
dictionary named 'cif_core.dic' version 2.4.2 last updated on
2011-04-26.

Automatic conversion script
Id: cif_fix_values 6909 2019-04-08 15:41:33Z antanas 
;
_cod_database_code 4128530
_shelx_shelxl_version_number 2018/3
_shelx_space_group_comment
;
The symmetry employed for this shelxl refinement is uniquely defined
by the following loop, which should always be used as a source of
symmetry information in preference to the above space-group names.
They are only intended as comments.
;
_shelx_estimated_absorpt_t_min 0.855
_shelx_estimated_absorpt_t_max 0.945

loop_
_space_group_symop_operation_xyz
'x, y, z'
'-x+1/2, -y, z+1/2'
'-x, y+1/2, -z'
'x+1/2, -y+1/2, -z+1/2'
'-x, -y, -z'
'x-1/2, y, -z-1/2'
'x, -y-1/2, z'
'-x-1/2, y-1/2, z-1/2'

loop_
_atom_site_label
_atom_site_type_symbol
_atom_site_fract_x
_atom_site_fract_y
_atom_site_fract_z
_atom_site_U_iso_or_equiv
_atom_site_adp_type
_atom_site_occupancy
_atom_site_site_symmetry_order
_atom_site_calc_flag
_atom_site_refinement_flags_posn
_atom_site_refinement_flags_adp
_atom_site_refinement_flags_occupancy
_atom_site_disorder_assembly
_atom_site_disorder_group
Rh1 Rh 0.74979(5) 0.250000 0.47621(2) 0.02895(17) Uani 1 2 d S T P A .
C1M C 1.0043(6) 0.250000 0.4193(3) 0.0283(11) Uani 1 2 d S T P A .
H1M1 H 1.029397 0.307877 0.397839 0.042 Uiso 0.5 1 calc R U P . .
H1M2 H 1.005915 0.207865 0.374783 0.042 Uiso 0.5 1 calc R U P . .
H1M3 H 1.092250 0.234258 0.459551 0.042 Uiso 0.5 1 calc R U P . .
N1 N 0.868(2) 0.1590(11) 0.5567(11) 0.024(3) Uani 0.5 1 d D . P A 1
C21 C 0.834(3) 0.0708(11) 0.5508(17) 0.039(4) Uani 0.5 1 d D . P A 1
H21 H 0.757575 0.046739 0.511807 0.046 Uiso 0.5 1 calc R U P A 1
C31 C 0.924(4) 0.0209(16) 0.6079(13) 0.073(6) Uani 0.5 1 d D U P A 1
H31 H 0.934690 -0.040238 0.603320 0.087 Uiso 0.5 1 calc R U P A 1
C41 C 0.997(3) 0.0672(7) 0.6720(12) 0.066(5) Uani 0.5 1 d D U P A 1
H41 H 1.043858 0.031686 0.713648 0.079 Uiso 0.5 1 calc R U P A 1
C1 C 0.839(3) 0.1708(15) 0.5588(13) 0.031(4) Uani 0.5 1 d D U P A 2
C22 C 0.872(3) 0.0823(14) 0.5617(16) 0.040(4) Uani 0.5 1 d D . P A 2
H22 H 0.848956 0.051791 0.512812 0.048 Uiso 0.5 1 calc R U P A 2
C32 C 0.933(3) 0.0313(12) 0.6257(12) 0.054(4) Uani 0.5 1 d D U P A 2
H32 H 0.916453 -0.029645 0.623968 0.064 Uiso 0.5 1 calc R U P A 2
C42 C 1.017(4) 0.0675(6) 0.6910(12) 0.061(5) Uani 0.5 1 d D U P A 2
H42 H 1.070209 0.035343 0.733410 0.074 Uiso 0.5 1 calc R U P A 2
C5 C 1.0145(5) 0.1567(4) 0.6868(3) 0.0603(16) Uani 1 1 d D . . . .
C6 C 0.9375(4) 0.2043(3) 0.6220(2) 0.0392(10) Uani 1 1 d D . . . .
C7 C 1.0861(6) 0.2072(5) 0.7516(3) 0.083(3) Uani 1 1 d . . . . .
H7 H 1.135721 0.177809 0.796633 0.100 Uiso 1 1 calc R U . . .
C8 C 0.6156(10) 0.250000 0.3579(4) 0.077(3) Uani 1 2 d S TU P A .
C9 C 0.5641(6) 0.1743(4) 0.4020(3) 0.0607(14) Uani 1 1 d . U . . .
C10 C 0.4750(5) 0.2041(3) 0.4718(3) 0.0415(10) Uani 1 1 d . U . . .
C11 C 0.7105(14) 0.250000 0.2779(5) 0.143(6) Uani 1 2 d S TU P . .
H11A H 0.730542 0.309849 0.260397 0.215 Uiso 0.5 1 calc R U P A .
H11B H 0.821858 0.220326 0.284198 0.215 Uiso 0.5 1 calc R U P . .
H11C H 0.640740 0.219826 0.236990 0.215 Uiso 0.5 1 calc R U P . .
C12 C 0.5752(11) 0.0819(6) 0.3747(6) 0.158(5) Uani 1 1 d . . . . .
H12A H 0.644007 0.078513 0.324853 0.238 Uiso 1 1 calc R U . . .
H12B H 0.630459 0.047102 0.417199 0.238 Uiso 1 1 calc R U . . .
H12C H 0.458434 0.059661 0.364325 0.238 Uiso 1 1 calc R U . . .
C13 C 0.3883(7) 0.1492(4) 0.5348(4) 0.083(2) Uani 1 1 d . . . . .
H13A H 0.406124 0.087886 0.521866 0.124 Uiso 1 1 calc R U . . .
H13B H 0.438097 0.161880 0.588220 0.124 Uiso 1 1 calc R U . . .
H13C H 0.263950 0.161879 0.535561 0.124 Uiso 1 1 calc R U . . .

loop_
_atom_site_aniso_label
_atom_site_aniso_U_11
_atom_site_aniso_U_22
_atom_site_aniso_U_33
_atom_site_aniso_U_23
_atom_site_aniso_U_13
_atom_site_aniso_U_12
Rh1 0.0236(2) 0.0371(3) 0.0262(2) 0.000 -0.00584(17) 0.000
C1M 0.028(2) 0.040(3) 0.016(2) 0.000 -0.0089(19) 0.000
N1 0.013(6) 0.027(6) 0.033(5) 0.003(4) 0.006(4) 0.015(4)
C21 0.023(10) 0.032(7) 0.061(10) 0.006(6) -0.006(6) -0.003(5)
C31 0.069(9) 0.075(10) 0.075(9) 0.018(7) 0.014(7) 0.017(7)
C41 0.052(8) 0.095(9) 0.052(9) 0.044(6) 0.007(7) 0.027(6)
C1 0.019(7) 0.042(7) 0.032(5) 0.007(5) 0.009(4) 0.017(5)
C22 0.023(9) 0.047(8) 0.049(8) 0.000(7) -0.001(6) -0.007(6)
C32 0.052(7) 0.042(6) 0.067(8) 0.024(6) 0.015(6) 0.017(5)
C42 0.047(7) 0.094(8) 0.043(7) 0.045(5) -0.004(6) 0.020(6)
C5 0.0217(19) 0.121(5) 0.038(2) 0.025(3) 0.0048(17) 0.012(3)
C6 0.0178(16) 0.074(3) 0.0259(17) 0.0094(18) -0.0007(14) 0.0040(17)
C7 0.032(2) 0.188(8) 0.0292(19) 0.023(3) -0.0043(17) 0.007(3)
C8 0.043(4) 0.152(7) 0.035(3) 0.000 -0.016(3) 0.000
C9 0.049(3) 0.076(3) 0.058(3) -0.027(3) -0.024(2) 0.013(3)
C10 0.0303(19) 0.038(2) 0.056(2) -0.0017(19) -0.0137(18) -0.0027(18)
C11 0.089(7) 0.299(16) 0.041(4) 0.000 -0.019(5) 0.000
C12 0.117(6) 0.141(7) 0.217(10) -0.141(8) -0.096(7) 0.064(6)
C13 0.044(3) 0.085(4) 0.119(5) 0.038(4) -0.019(3) -0.028(3)

loop_
_atom_type_symbol
_atom_type_description
_atom_type_scat_dispersion_real
_atom_type_scat_dispersion_imag
_atom_type_scat_source
C C 0.0033 0.0016 'International Tables Vol C Tables 4.2.6.8 and 6.1.1.4'
H H 0.0000 0.0000 'International Tables Vol C Tables 4.2.6.8 and 6.1.1.4'
N N 0.0061 0.0033 'International Tables Vol C Tables 4.2.6.8 and 6.1.1.4'
Rh Rh -1.1178 0.9187 'International Tables Vol C Tables 4.2.6.8 and 6.1.1.4'

loop_
_geom_angle_atom_site_label_1
_geom_angle_atom_site_label_2
_geom_angle_atom_site_label_3
_geom_angle
_geom_angle_site_symmetry_1
_geom_angle_site_symmetry_3
C1 Rh1 C1 77.5(8) 7_565 .
N1 Rh1 N1 82.2(5) . 7_565
C1 Rh1 C1M 89.0(9) 7_565 .
C1 Rh1 C1M 89.0(9) . .
N1 Rh1 C1M 83.2(6) . .
N1 Rh1 C1M 83.2(6) 7_565 .
C1 Rh1 C8 141.2(4) 7_565 .
C1 Rh1 C8 141.2(4) . .
N1 Rh1 C8 138.5(2) . .
N1 Rh1 C8 138.5(2) 7_565 .
C1M Rh1 C8 92.5(2) . .
C1 Rh1 C9 160.2(9) 7_565 .
C1 Rh1 C9 106.3(5) . .
N1 Rh1 C9 105.8(3) . .
N1 Rh1 C9 164.8(6) 7_565 .
C1M Rh1 C9 110.23(17) . .
C8 Rh1 C9 37.77(18) . .
N1 Rh1 C9 164.8(6) . 7_565
N1 Rh1 C9 105.8(3) 7_565 7_565
C1M Rh1 C9 110.23(17) . 7_565
C8 Rh1 C9 37.77(18) . 7_565
C9 Rh1 C9 63.6(3) . 7_565
C1 Rh1 C10 123.6(9) 7_565 .
C1 Rh1 C10 99.1(8) . .
N1 Rh1 C10 102.5(6) . .
N1 Rh1 C10 129.3(6) 7_565 .
C1M Rh1 C10 147.33(15) . .
C8 Rh1 C10 61.7(2) . .
C9 Rh1 C10 37.12(17) . .
C9 Rh1 C10 62.35(17) 7_565 .
C1 Rh1 C10 99.1(8) 7_565 7_565
C1 Rh1 C10 123.6(9) . 7_565
N1 Rh1 C10 129.3(6) . 7_565
N1 Rh1 C10 102.5(6) 7_565 7_565
C1M Rh1 C10 147.33(15) . 7_565
C8 Rh1 C10 61.7(2) . 7_565
C9 Rh1 C10 62.35(17) . 7_565
C9 Rh1 C10 37.11(17) 7_565 7_565
C10 Rh1 C10 36.9(2) . 7_565
C21 N1 C6 128.3(18) . .
C21 N1 Rh1 121.4(9) . .
C6 N1 Rh1 108.3(9) . .
N1 C21 C31 113.5(19) . .
C41 C31 C21 115(2) . .
C31 C41 C5 132.3(18) . .
C22 C1 C6 103.8(16) . .
C22 C1 Rh1 134.7(12) . .
C6 C1 Rh1 118.8(15) . .
C1 C22 C32 130(2) . .
C42 C32 C22 121.4(18) . .
C32 C42 C5 111.1(15) . .
C42 C5 C6 124.0(9) . .
C41 C5 C6 109.6(9) . .
C42 C5 C7 120.0(8) . .
C41 C5 C7 134.4(9) . .
C6 C5 C7 116.0(5) . .
N1 C6 C6 120.2(8) . 7_565
N1 C6 C5 118.7(9) . .
C1 C6 C5 126.7(11) . .
C6 C6 C5 121.0(3) 7_565 .
C7 C7 C5 123.0(3) 7_565 .
C9 C8 C9 109.4(6) . 7_565
C9 C8 C11 125.3(3) . .
C9 C8 C11 125.3(3) 7_565 .
C9 C8 Rh1 71.5(3) . .
C9 C8 Rh1 71.5(3) 7_565 .
C11 C8 Rh1 122.9(6) . .
C10 C9 C8 106.3(5) . .
C10 C9 C12 125.5(7) . .
C8 C9 C12 127.5(6) . .
C10 C9 Rh1 72.2(2) . .
C8 C9 Rh1 70.7(3) . .
C12 C9 Rh1 129.1(4) . .
C10 C10 C9 109.0(3) 7_565 .
C10 C10 C13 124.5(3) 7_565 .
C9 C10 C13 126.5(5) . .
C10 C10 Rh1 71.56(11) 7_565 .
C9 C10 Rh1 70.7(3) . .
C13 C10 Rh1 125.5(3) . .

loop_
_geom_bond_atom_site_label_1
_geom_bond_atom_site_label_2
_geom_bond_distance
_geom_bond_site_symmetry_2
Rh1 C1 1.95(2) 7_565
Rh1 C1 1.95(2) .
Rh1 N1 2.137(18) .
Rh1 N1 2.137(18) 7_565
Rh1 C1M 2.178(5) .
Rh1 C8 2.208(7) .
Rh1 C9 2.218(5) .
Rh1 C9 2.218(5) 7_565
Rh1 C10 2.238(4) .
Rh1 C10 2.238(4) 7_565
N1 C21 1.389(9) .
N1 C6 1.391(8) .
C21 C31 1.401(9) .
C31 C41 1.394(9) .
C41 C5 1.409(9) .
C1 C22 1.391(9) .
C1 C6 1.392(9) .
C22 C32 1.398(9) .
C32 C42 1.376(9) .
C42 C5 1.378(9) .
C5 C6 1.425(6) .
C5 C7 1.434(8) .
C6 C6 1.411(9) 7_565
C7 C7 1.322(14) 7_565
C8 C9 1.433(7) .
C8 C9 1.433(7) 7_565
C8 C11 1.508(12) .
C9 C10 1.418(7) .
C9 C12 1.497(9) .
C10 C10 1.416(9) 7_565
C10 C13 1.498(7) .
